data_2006016
loop_
_publ_author_name
'Bolte, M.'
'Degen, A.'
'R\"uhl, S.'

_publ_section_title
;
 Twinned Crystal Structure of
 Bis(2-hydroxy-4,4-dimethyl-6-oxo-1-cyclohexenyl)phenylmethane at 150K
;
_journal_issue 3
_journal_name_full 'Acta Crystallographica Section C'
_journal_page_first 340
_journal_page_last 342
_journal_paper_doi 10.1107/S0108270196013078
_journal_volume 53
_journal_year 1997
_chemical_formula_sum 'C23 H28 O4'
_chemical_formula_weight 368.45
_chemical_name_systematic
;
[Bis-(2-Hydroxy-4,4-dimethyl-6-oxo-1-cyclohexenyl)]-phenyl-methane
;
_space_group_IT_number 88
_symmetry_cell_setting tetragonal
_symmetry_space_group_name_Hall '-I 4ad'
_symmetry_space_group_name_H-M 'I 41/a :2'
_audit_creation_method SHELXL
_cell_angle_alpha 90
_cell_angle_beta 90
_cell_angle_gamma 90
_cell_formula_units_Z 32
_cell_length_a 20.7727(2)
_cell_length_b 20.7727(2)
_cell_length_c 36.6751(1)
_cell_measurement_reflns_used 8192
_cell_measurement_temperature 150
_cell_measurement_theta_max 26.0
_cell_measurement_theta_min 2.00
_cell_volume 15825.5(2)
_computing_cell_refinement 'SAINT (Siemens, 1995)'
_computing_data_collection 'SMART (Siemens, 1995)'
_computing_data_reduction SAINT
_computing_molecular_graphics 'XP in SHELXTL-Plus (Sheldrick, 1991)'
_computing_structure_refinement 'SHELXL93 (Sheldrick, 1993)'
_computing_structure_solution 'SHELXS86 (Sheldrick, 1990)'
_diffrn_ambient_temperature 150
_diffrn_measurement_device 'Siemens CCD three-circle diffractometer'
_diffrn_measurement_method \w
_diffrn_radiation_monochromator 'highly oriented graphite crystal'
_diffrn_radiation_source 'fine-focus sealed tube'
_diffrn_radiation_type MoK\a
_diffrn_radiation_wavelength 0.71073
_diffrn_reflns_av_R_equivalents 0.0483
_diffrn_reflns_av_sigmaI/netI 0.0214
_diffrn_reflns_limit_h_max 25
_diffrn_reflns_limit_h_min -25
_diffrn_reflns_limit_k_max 24
_diffrn_reflns_limit_k_min -25
_diffrn_reflns_limit_l_max 45
_diffrn_reflns_limit_l_min -44
_diffrn_reflns_number 74624
_diffrn_reflns_theta_max 26.45
_diffrn_reflns_theta_min 1.78
_diffrn_standards_decay_% negligible
_diffrn_standards_interval_time 480
_diffrn_standards_number 1049
_exptl_absorpt_coefficient_mu 0.083
_exptl_absorpt_correction_type none
_exptl_crystal_colour colourless
_exptl_crystal_density_diffrn 1.237
_exptl_crystal_density_meas ?
_exptl_crystal_density_method none
_exptl_crystal_description block
_exptl_crystal_F_000 6336
_exptl_crystal_size_max 0.80
_exptl_crystal_size_mid 0.40
_exptl_crystal_size_min 0.30
_refine_diff_density_max 0.180
_refine_diff_density_min -0.188
_refine_ls_extinction_method none
_refine_ls_goodness_of_fit_all 1.180
_refine_ls_goodness_of_fit_obs 1.178
_refine_ls_hydrogen_treatment 'H atoms: see text'
_refine_ls_matrix_type full
_refine_ls_number_parameters 504
_refine_ls_number_reflns 7940
_refine_ls_number_restraints 0
_refine_ls_restrained_S_all 1.180
_refine_ls_restrained_S_obs 1.178
_refine_ls_R_factor_all 0.0441
_refine_ls_R_factor_obs 0.0392
_refine_ls_shift/esd_max 0.119
_refine_ls_shift/esd_mean 0.001
_refine_ls_structure_factor_coef Fsqd
_refine_ls_weighting_details 'w = 1/[\s^2^(Fo^2^)+(0.0292P)^2^+9.3976P] where P=(Fo^2^+2Fc^2^)/3'
_refine_ls_weighting_scheme calc
_refine_ls_wR_factor_all 0.0855
_refine_ls_wR_factor_obs 0.0825
_reflns_number_observed 7442
_reflns_number_total 7940
_reflns_observed_criterion >2sigma(I)
_cod_data_source_file sk1062.cif
_cod_data_source_block p1twin
_cod_depositor_comments
;
The following automatic conversions were performed:
'_symmetry_cell_setting' value 'Tetragonal' changed to 'tetragonal'
according to '/home/saulius/struct/CIF-dictionaries/cif_core.dic'
dictionary named 'cif_core.dic' version 2.4.1 from 2010-06-29.

Automatic conversion script
Id: cif_fix_enum 1527 2010-12-29 10:47:43Z saulius 

The following automatic conversions were performed:

'_symmetry_cell_setting' value 'Tetragonal' changed to 'tetragonal'
according to /home/saulius/struct/CIF-dictionaries/cif_core.dic
dictionary named 'cif_core.dic' version 2.4.1 from 2010-06-29.

Automatic conversion script
Id: cif_fix_values 1715 2011-07-08 13:25:40Z adriana 

The following automatic conversions were performed:

'_exptl_crystal_density_meas' value 'none' was changed to '?' - the
value is perceived as not measured.

Automatic conversion script
Id: cif_fix_values 3008 2015-01-20 13:52:24Z robertas 

The following automatic conversions were performed:

'_refine_ls_weighting_scheme' value 'calc w =
1/[\s^2^(Fo^2^)+(0.0292P)^2^+9.3976P] where P=(Fo^2^+2Fc^2^)/3' was
changed to 'calc'. New tag '_refine_ls_weighting_details' was
created. The value of the new tag was set to 'w =
1/[\s^2^(Fo^2^)+(0.0292P)^2^+9.3976P] where P=(Fo^2^+2Fc^2^)/3'.

Automatic conversion script
Id: cif_fix_values 3143 2015-03-26 13:38:13Z robertas 
;
_cod_original_sg_symbol_H-M 'I 41/a'
_cod_database_code 2006016
_cod_database_fobs_code 2006016

loop_
_symmetry_equiv_pos_as_xyz
'x, y, z'
'-x+1/2, -y, z+1/2'
'-y+3/4, x+1/4, z+1/4'
'y+3/4, -x+3/4, z+3/4'
'x+1/2, y+1/2, z+1/2'
'-x+1, -y+1/2, z+1'
'-y+5/4, x+3/4, z+3/4'
'y+5/4, -x+5/4, z+5/4'
'-x, -y, -z'
'x-1/2, y, -z-1/2'
'y-3/4, -x-1/4, -z-1/4'
'-y-3/4, x-3/4, -z-3/4'
'-x+1/2, -y+1/2, -z+1/2'
'x, y+1/2, -z'
'y-1/4, -x+1/4, -z+1/4'
'-y-1/4, x-1/4, -z-1/4'

loop_
_atom_site_aniso_label
_atom_site_aniso_U_11
_atom_site_aniso_U_12
_atom_site_aniso_U_13
_atom_site_aniso_U_22
_atom_site_aniso_U_23
_atom_site_aniso_U_33
C1 0.0196(8) -0.0014(7) 0.0040(6) 0.0273(9) -0.0027(7) 0.0196(8)
C11 0.0183(8) -0.0007(7) -0.0030(6) 0.0271(9) 0.0006(7) 0.0220(8)
C12 0.0239(9) 0.0019(8) -0.0037(7) 0.0317(9) -0.0044(8) 0.0260(9)
O12 0.0424(8) 0.0089(6) 0.0036(6) 0.0381(8) -0.0055(6) 0.0267(6)
C13 0.0409(11) 0.0017(8) -0.0052(9) 0.0265(10) -0.0057(8) 0.0363(10)
C14 0.0283(9) 0.0014(7) -0.0080(7) 0.0233(9) 0.0001(7) 0.0312(9)
C15 0.0256(9) 0.0007(8) 0.0011(7) 0.0296(10) 0.0061(8) 0.0311(9)
C16 0.0173(8) 0.0005(7) -0.0044(6) 0.0252(9) -0.0015(7) 0.0227(8)
O16 0.0265(6) 0.0024(5) 0.0033(5) 0.0285(7) 0.0009(5) 0.0247(6)
C17 0.0391(11) -0.0033(9) -0.0120(9) 0.0285(10) 0.0074(9) 0.0454(11)
C18 0.0342(11) -0.0006(8) -0.0143(9) 0.0305(10) 0.0023(9) 0.0460(11)
C21 0.0238(9) -0.0047(7) -0.0002(7) 0.0222(8) -0.0008(7) 0.0206(8)
C22 0.0294(9) -0.0058(7) 0.0021(7) 0.0171(8) 0.0001(7) 0.0224(8)
O22 0.0311(7) 0.0055(5) 0.0031(5) 0.0282(7) 0.0014(5) 0.0208(6)
C23 0.0330(10) 0.0040(7) -0.0010(7) 0.0235(9) 0.0032(7) 0.0255(9)
C24 0.0368(10) 0.0009(8) -0.0068(8) 0.0237(9) 0.0009(7) 0.0261(9)
C25 0.0443(11) 0.0005(9) -0.0010(8) 0.0347(10) -0.0008(8) 0.0198(8)
C26 0.0289(9) -0.0041(7) 0.0017(7) 0.0283(10) -0.0015(7) 0.0225(8)
O26 0.0346(7) 0.0044(6) 0.0044(5) 0.0386(7) -0.0049(5) 0.0226(6)
C27 0.0424(12) -0.0047(9) -0.0158(10) 0.0295(10) 0.0015(9) 0.0505(12)
C28 0.0530(13) 0.0051(10) -0.0112(9) 0.0364(11) 0.0033(8) 0.0297(9)
C31 0.0216(9) -0.0088(7) 0.0055(7) 0.0347(10) -0.0027(7) 0.0208(8)
C32 0.0314(10) -0.0138(9) -0.0020(8) 0.0456(12) 0.0055(9) 0.0283(9)
C33 0.0425(12) -0.0253(11) -0.0077(9) 0.0682(16) 0.0050(10) 0.0279(10)
C34 0.0496(14) -0.0320(12) 0.0024(10) 0.0592(15) -0.0106(11) 0.0368(12)
C35 0.0436(12) -0.0175(10) 0.0049(11) 0.0406(12) -0.0102(10) 0.0483(13)
C36 0.0327(10) -0.0087(8) -0.0003(8) 0.0362(11) -0.0011(8) 0.0351(10)
C1A 0.0210(8) 0.0000(7) 0.0049(7) 0.0223(8) 0.0031(7) 0.0196(7)
C11A 0.0192(8) 0.0007(6) -0.0027(6) 0.0210(8) 0.0016(7) 0.0224(8)
C12A 0.0243(9) 0.0000(7) -0.0043(7) 0.0273(9) 0.0043(7) 0.0233(8)
O12A 0.0439(8) -0.0114(6) 0.0007(6) 0.0300(7) 0.0065(5) 0.0228(6)
C13A 0.0355(10) -0.0051(8) -0.0092(8) 0.0223(9) 0.0053(7) 0.0274(9)
C14A 0.0247(9) -0.0006(7) -0.0044(7) 0.0216(9) 0.0008(7) 0.0242(8)
C15A 0.0243(9) 0.0021(7) 0.0008(7) 0.0236(9) -0.0021(7) 0.0270(8)
C16A 0.0170(8) 0.0024(7) -0.0026(6) 0.0225(8) 0.0028(7) 0.0225(8)
O16A 0.0249(6) -0.0030(5) 0.0032(5) 0.0224(6) 0.0012(5) 0.0249(6)
C17A 0.0377(11) -0.0015(8) -0.0066(9) 0.0241(9) -0.0033(8) 0.0412(11)
C18A 0.0290(10) -0.0023(8) -0.0091(8) 0.0359(10) 0.0019(8) 0.0320(9)
C21A 0.0232(8) 0.0035(7) 0.0012(7) 0.0184(8) -0.0009(6) 0.0217(8)
C22A 0.0249(9) 0.0038(7) 0.0042(7) 0.0189(8) -0.0015(6) 0.0207(8)
O22A 0.0288(7) -0.0051(5) 0.0030(5) 0.0264(6) 0.0023(5) 0.0213(6)
C23A 0.0263(9) -0.0028(7) 0.0013(7) 0.0237(9) -0.0019(7) 0.0276(9)
C24A 0.0284(9) 0.0014(7) -0.0002(7) 0.0205(8) -0.0021(7) 0.0227(8)
C25A 0.0305(9) 0.0008(7) -0.0025(7) 0.0240(9) 0.0020(7) 0.0246(8)
C26A 0.0284(9) 0.0024(7) 0.0044(7) 0.0194(8) -0.0003(7) 0.0229(8)
O26A 0.0340(7) -0.0059(6) 0.0016(5) 0.0300(7) 0.0042(5) 0.0235(6)
C27A 0.0333(10) 0.0003(8) -0.0056(8) 0.0278(10) -0.0043(8) 0.0309(9)
C28A 0.0377(11) 0.0058(8) -0.0030(8) 0.0290(10) -0.0086(8) 0.0291(9)
C31A 0.0185(8) 0.0035(7) 0.0066(7) 0.0246(8) 0.0032(7) 0.0221(8)
C32A 0.0231(9) 0.0005(7) 0.0020(7) 0.0240(9) 0.0020(7) 0.0302(9)
C33A 0.0238(9) 0.0049(8) -0.0021(8) 0.0373(11) 0.0058(8) 0.0348(10)
C34A 0.0293(10) 0.0093(8) 0.0001(9) 0.0282(10) 0.0120(9) 0.0463(12)
C35A 0.0354(11) 0.0058(8) 0.0007(9) 0.0241(10) -0.0004(9) 0.0500(12)
C36A 0.0282(10) 0.0020(5) 0.0007(8) 0.0293(10) -0.0029(8) 0.0315(9)

loop_
_atom_site_label
_atom_site_occupancy
_atom_site_fract_x
_atom_site_fract_y
_atom_site_fract_z
_atom_site_U_iso_or_equiv
_atom_site_thermal_displace_type
_atom_site_calc_flag
_atom_site_refinement_flags
_atom_site_type_symbol
C1 1 0.84280(8) 0.66056(8) 0.49070(4) 0.0222(4) Uani d . C
H1 1 0.8060 0.6718 0.5071 0.027 Uiso calc R H
C11 1 0.86044(8) 0.72412(8) 0.47239(4) 0.0225(3) Uani d . C
C12 1 0.84430(8) 0.78182(9) 0.48797(5) 0.0272(4) Uani d . C
O12 1 0.81729(7) 0.78721(7) 0.52086(3) 0.0357(3) Uani d . O
H12 1 0.8247(16) 0.7483(16) 0.5371(8) 0.088(10) Uiso d . H
C13 1 0.85617(10) 0.84558(9) 0.47043(5) 0.0346(4) Uani d . C
H13A 1 0.8948 0.8652 0.4817 0.041 Uiso calc R H
H13B 1 0.8191 0.8741 0.4756 0.041 Uiso calc R H
C14 1 0.86618(9) 0.84278(9) 0.42904(5) 0.0276(4) Uani d . C
C15 1 0.91355(9) 0.78802(9) 0.42102(5) 0.0287(4) Uani d . C
H15A 1 0.9147 0.7808 0.3943 0.034 Uiso calc R H
H15B 1 0.9571 0.8018 0.4287 0.034 Uiso calc R H
C16 1 0.89821(8) 0.72507(8) 0.43949(4) 0.0217(3) Uani d . C
O16 1 0.92138(6) 0.67473(6) 0.42604(3) 0.0266(3) Uani d . O
C17 1 0.89459(10) 0.90656(9) 0.41563(6) 0.0376(5) Uani d . C
H17A 1 0.8641 0.9415 0.4205 0.056 Uiso calc R H
H17B 1 0.9027 0.9039 0.3894 0.056 Uiso calc R H
H17C 1 0.9351 0.9151 0.4284 0.056 Uiso calc R H
C18 1 0.80251(10) 0.83042(10) 0.40927(6) 0.0369(5) Uani d . C
H18A 1 0.7844 0.7893 0.4175 0.055 Uiso calc R H
H18B 1 0.8102 0.8287 0.3829 0.055 Uiso calc R H
H18C 1 0.7722 0.8653 0.4148 0.055 Uiso calc R H
C21 1 0.89437(8) 0.63496(8) 0.51649(4) 0.0222(3) Uani d . C
C22 1 0.94752(8) 0.60116(8) 0.50594(4) 0.0230(4) Uani d . C
O22 1 0.96375(6) 0.59049(6) 0.47145(3) 0.0267(3) Uani d . O
H22 1 0.9414(14) 0.6169(14) 0.4553(7) 0.074(9) Uiso d . H
C23 1 0.99312(9) 0.56922(9) 0.53216(5) 0.0273(4) Uani d . C
H23A 1 1.0369 0.5698 0.5215 0.033 Uiso calc R H
H23B 1 0.9802 0.5236 0.5351 0.033 Uiso calc R H
C24 1 0.99539(9) 0.60101(9) 0.56986(5) 0.0289(4) Uani d . C
C25 1 0.92609(10) 0.61214(10) 0.58206(5) 0.0329(4) Uani d . C
H25A 1 0.9052 0.5699 0.5861 0.040 Uiso calc R H
H25B 1 0.9264 0.6355 0.6056 0.040 Uiso calc R H
C26 1 0.88689(9) 0.65000(9) 0.55477(5) 0.0266(4) Uani d . C
O26 1 0.84880(6) 0.69204(6) 0.56583(3) 0.0319(3) Uani d . O
C27 1 1.03233(11) 0.66454(10) 0.56805(6) 0.0408(5) Uani d . C
H27A 1 1.0334 0.6843 0.5923 0.061 Uiso calc R H
H27B 1 1.0109 0.6937 0.5509 0.061 Uiso calc R H
H27C 1 1.0764 0.6564 0.5597 0.061 Uiso calc R H
C28 1 1.02905(11) 0.55582(10) 0.59702(5) 0.0397(5) Uani d . C
H28A 1 1.0303 0.5762 0.6211 0.060 Uiso calc R H
H28B 1 1.0731 0.5473 0.5887 0.060 Uiso calc R H
H28C 1 1.0052 0.5152 0.5986 0.060 Uiso calc R H
C31 1 0.81461(8) 0.60979(9) 0.46449(4) 0.0257(4) Uani d . C
C32 1 0.77400(9) 0.62963(11) 0.43642(5) 0.0351(5) Uani d . C
H32 1 0.7658 0.6742 0.4330 0.042 Uiso calc R H
C33 1 0.74536(11) 0.58491(12) 0.41333(6) 0.0462(6) Uani d . C
H33 1 0.7178 0.5992 0.3943 0.055 Uiso calc R H
C34 1 0.75671(11) 0.52003(12) 0.41792(6) 0.0485(6) Uani d . C
H34 1 0.7383 0.4896 0.4016 0.058 Uiso calc R H
C35 1 0.79498(11) 0.49959(11) 0.44628(6) 0.0442(5) Uani d . C
H35 1 0.8020 0.4549 0.4500 0.053 Uiso calc R H
C36 1 0.82349(10) 0.54437(10) 0.46958(5) 0.0347(4) Uani d . C
H36 1 0.8494 0.5297 0.4893 0.042 Uiso calc R H
C1A 1 0.63720(8) 0.66379(8) 0.50092(4) 0.0210(3) Uani d . C
H1A 1 0.6706 0.6762 0.4826 0.025 Uiso calc R H
C11A 1 0.62842(8) 0.72396(8) 0.52432(4) 0.0208(3) Uani d . C
C12A 1 0.64746(8) 0.78335(9) 0.51291(4) 0.0249(4) Uani d . C
O12A 1 0.66986(7) 0.79555(6) 0.47928(3) 0.0322(3) Uani d . O
H12A 1 0.6581(13) 0.7624(13) 0.4639(7) 0.058(8) Uiso d . H
C13A 1 0.64455(10) 0.84287(8) 0.53586(5) 0.0284(4) Uani d . C
H13C 1 0.6075 0.8692 0.5278 0.034 Uiso calc R H
H13D 1 0.6841 0.8684 0.5315 0.034 Uiso calc R H
C14A 1 0.63815(8) 0.83068(8) 0.57687(4) 0.0235(4) Uani d . C
C15A 1 0.58779(8) 0.77801(8) 0.58251(5) 0.0250(4) Uani d . C
H15C 1 0.5895 0.7640 0.6083 0.030 Uiso calc R H
H15D 1 0.5447 0.7969 0.5782 0.030 Uiso calc R H
C16A 1 0.59473(8) 0.71947(8) 0.55869(4) 0.0207(3) Uani d . C
O16A 1 0.56879(6) 0.66842(6) 0.56886(3) 0.0241(3) Uani d . O
C17A 1 0.61537(10) 0.89236(9) 0.59556(5) 0.0343(4) Uani d . C
H17D 1 0.5741 0.9058 0.5851 0.051 Uiso calc R H
H17E 1 0.6473 0.9264 0.5919 0.051 Uiso calc R H
H17F 1 0.6100 0.8844 0.6217 0.051 Uiso calc R H
C18A 1 0.70297(9) 0.81017(10) 0.59299(5) 0.0323(4) Uani d . C
H18D 1 0.7177 0.7708 0.5809 0.048 Uiso calc R H
H18E 1 0.6980 0.8021 0.6192 0.048 Uiso calc R H
H18F 1 0.7346 0.8445 0.5892 0.048 Uiso calc R H
C21A 1 0.57779(8) 0.64755(8) 0.47819(4) 0.0211(3) Uani d . C
C22A 1 0.52720(8) 0.61009(8) 0.48944(4) 0.0215(3) Uani d . C
O22A 1 0.52051(6) 0.58782(6) 0.52318(3) 0.0255(3) Uani d . O
H22A 1 0.5453(12) 0.6110(13) 0.5390(7) 0.059(8) Uiso d . H
C23A 1 0.47333(9) 0.58953(8) 0.46505(5) 0.0259(4) Uani d . C
H23C 1 0.4347 0.6154 0.4710 0.031 Uiso calc R H
H23D 1 0.4630 0.5439 0.4703 0.031 Uiso calc R H
C24A 1 0.48740(8) 0.59633(8) 0.42430(4) 0.0239(4) Uani d . C
C25A 1 0.51618(9) 0.66316(9) 0.41859(5) 0.0264(4) Uani d . C
H25C 1 0.5295 0.6674 0.3928 0.032 Uiso calc R H
H25D 1 0.4824 0.6958 0.4233 0.032 Uiso calc R H
C26A 1 0.57338(9) 0.67749(8) 0.44267(4) 0.0236(3) Uani d . C
O26A 1 0.61394(6) 0.71761(6) 0.43185(3) 0.0292(3) Uani d . O
C27A 1 0.42448(9) 0.59043(9) 0.40278(5) 0.0307(4) Uani d . C
H27D 1 0.4062 0.5474 0.4064 0.046 Uiso calc R H
H27E 1 0.4331 0.5971 0.3768 0.046 Uiso calc R H
H27F 1 0.3939 0.6230 0.4113 0.046 Uiso calc R H
C28A 1 0.53487(10) 0.54424(9) 0.41158(5) 0.0319(4) Uani d . C
H28D 1 0.5159 0.5016 0.4155 0.048 Uiso calc R H
H28E 1 0.5749 0.5478 0.4255 0.048 Uiso calc R H
H28F 1 0.5441 0.5501 0.3856 0.048 Uiso calc R H
C31A 1 0.66759(8) 0.60729(8) 0.52192(4) 0.0217(3) Uani d . C
C32A 1 0.70796(8) 0.61916(9) 0.55136(5) 0.0258(4) Uani d . C
H32A 1 0.7148 0.6623 0.5591 0.031 Uiso calc R H
C33A 1 0.73849(9) 0.56922(9) 0.56976(5) 0.0320(4) Uani d . C
H33A 1 0.7657 0.5784 0.5899 0.038 Uiso calc R H
C34A 1 0.72931(9) 0.50622(9) 0.55874(6) 0.0346(5) Uani d . C
H34A 1 0.7494 0.4719 0.5715 0.042 Uiso calc R H
C35A 1 0.69067(10) 0.49367(9) 0.52893(6) 0.0365(5) Uani d . C
H35A 1 0.6847 0.4505 0.5210 0.044 Uiso calc R H
C36A 1 0.66046(9) 0.54364(9) 0.51043(5) 0.0296(4) Uani d . C
H36A 1 0.6346 0.5344 0.4897 0.036 Uiso calc R H

loop_
_atom_type_symbol
_atom_type_description
_atom_type_scat_dispersion_real
_atom_type_scat_dispersion_imag
_atom_type_scat_source
C C 0.0033 0.0016 'International Tables Vol C Tables 4.2.6.8 and 6.1.1.4'
H H 0.0000 0.0000 'International Tables Vol C Tables 4.2.6.8 and 6.1.1.4'
O O 0.0106 0.0060 'International Tables Vol C Tables 4.2.6.8 and 6.1.1.4'

loop_
_geom_angle_atom_site_label_1
_geom_angle_atom_site_label_2
_geom_angle_atom_site_label_3
_geom_angle
_geom_angle_publ_flag
C21 C1 C11 113.95(14) y
C21 C1 C31 114.51(15) ?
C11 C1 C31 114.11(13) ?
C12 C11 C16 118.11(16) y
C12 C11 C1 120.98(15) y
C16 C11 C1 120.78(15) y
O12 C12 C11 123.59(17) y
O12 C12 C13 112.60(16) y
C11 C12 C13 123.80(16) y
C12 C13 C14 114.54(15) y
C18 C14 C17 109.02(15) ?
C18 C14 C15 109.85(15) ?
C17 C14 C15 109.44(16) ?
C18 C14 C13 111.00(16) ?
C17 C14 C13 109.73(15) ?
C15 C14 C13 107.78(14) n
C16 C15 C14 114.96(15) y
O16 C16 C11 121.90(15) y
O16 C16 C15 117.78(15) y
C11 C16 C15 120.27(15) y
C22 C21 C26 118.25(15) y
C22 C21 C1 124.89(14) y
C26 C21 C1 116.82(15) y
O22 C22 C21 124.17(15) y
O22 C22 C23 112.06(15) y
C21 C22 C23 123.73(15) y
C22 C23 C24 113.95(15) y
C25 C24 C27 110.85(17) ?
C25 C24 C23 107.52(15) n
C27 C24 C23 110.39(16) ?
C25 C24 C28 109.38(16) ?
C27 C24 C28 109.08(16) ?
C23 C24 C28 109.60(15) ?
C26 C25 C24 113.16(15) y
O26 C26 C21 122.36(16) y
O26 C26 C25 119.44(15) y
C21 C26 C25 118.19(16) y
C36 C31 C32 118.09(17) ?
C36 C31 C1 122.46(16) ?
C32 C31 C1 119.21(17) ?
C33 C32 C31 120.7(2) ?
C34 C33 C32 120.4(2) ?
C35 C34 C33 119.5(2) ?
C34 C35 C36 120.2(2) ?
C31 C36 C35 121.0(2) ?
C21A C1A C11A 113.02(13) y
C21A C1A C31A 115.86(14) ?
C11A C1A C31A 113.06(13) ?
C12A C11A C16A 117.86(15) y
C12A C11A C1A 122.29(14) y
C16A C11A C1A 119.70(14) y
O12A C12A C11A 123.65(16) y
O12A C12A C13A 111.99(15) y
C11A C12A C13A 124.34(15) y
C12A C13A C14A 114.78(14) y
C15A C14A C17A 109.13(14) ?
C15A C14A C18A 110.53(14) ?
C17A C14A C18A 109.43(15) ?
C15A C14A C13A 108.10(14) n
C17A C14A C13A 109.20(14) ?
C18A C14A C13A 110.42(15) ?
C16A C15A C14A 115.78(14) y
O16A C16A C11A 121.69(15) y
O16A C16A C15A 118.21(14) y
C11A C16A C15A 120.06(15) y
C22A C21A C26A 117.82(15) y
C22A C21A C1A 125.48(15) y
C26A C21A C1A 116.60(14) y
O22A C22A C21A 123.94(15) y
O22A C22A C23A 112.30(14) y
C21A C22A C23A 123.76(15) y
C22A C23A C24A 114.54(14) y
C25A C24A C23A 107.04(14) n
C25A C24A C27A 109.65(14) ?
C23A C24A C27A 109.46(14) ?
C25A C24A C28A 110.35(15) ?
C23A C24A C28A 110.75(14) ?
C27A C24A C28A 109.56(14) ?
C26A C25A C24A 114.03(14) y
O26A C26A C21A 122.02(16) y
O26A C26A C25A 118.44(15) y
C21A C26A C25A 119.45(15) y
C32A C31A C36A 117.84(16) ?
C32A C31A C1A 120.08(15) ?
C36A C31A C1A 121.85(15) ?
C31A C32A C33A 121.34(17) ?
C34A C33A C32A 120.08(18) ?
C35A C34A C33A 119.35(17) ?
C34A C35A C36A 120.52(18) ?
C35A C36A C31A 120.81(17) ?

loop_
_geom_bond_atom_site_label_1
_geom_bond_atom_site_label_2
_geom_bond_site_symmetry_2
_geom_bond_distance
_geom_bond_publ_flag
C1 C21 . 1.525(2) y
C1 C11 . 1.526(2) y
C1 C31 . 1.542(2) ?
C11 C12 . 1.370(2) y
C11 C16 . 1.439(2) y
C12 O12 . 1.335(2) y
C12 C13 . 1.493(3) y
C13 C14 . 1.533(3) y
C14 C18 . 1.530(3) ?
C14 C17 . 1.531(3) ?
C14 C15 . 1.533(3) y
C15 C16 . 1.507(2) y
C16 O16 . 1.252(2) y
C21 C22 . 1.364(2) y
C21 C26 . 1.447(2) y
C22 O22 . 1.328(2) y
C22 C23 . 1.504(2) y
C23 C24 . 1.533(2) y
C24 C25 . 1.525(3) y
C24 C27 . 1.528(3) ?
C24 C28 . 1.537(3) ?
C25 C26 . 1.511(3) y
C26 O26 . 1.246(2) y
C31 C36 . 1.384(3) ?
C31 C32 . 1.393(3) ?
C32 C33 . 1.391(3) ?
C33 C34 . 1.379(4) ?
C34 C35 . 1.376(3) ?
C35 C36 . 1.395(3) ?
C1A C21A . 1.527(2) y
C1A C11A . 1.527(2) y
C1A C31A . 1.539(2) ?
C11A C12A . 1.362(2) y
C11A C16A . 1.445(2) y
C12A O12A . 1.343(2) y
C12A C13A . 1.497(3) y
C13A C14A . 1.531(2) y
C14A C15A . 1.528(2) y
C14A C17A . 1.528(2) ?
C14A C18A . 1.531(2) ?
C15A C16A . 1.504(2) y
C16A O16A . 1.247(2) y
C21A C22A . 1.371(2) y
C21A C26A . 1.446(2) y
C22A O22A . 1.328(2) y
C22A C23A . 1.495(2) y
C23A C24A . 1.529(2) y
C24A C25A . 1.526(2) y
C24A C27A . 1.532(2) ?
C24A C28A . 1.536(2) ?
C25A C26A . 1.510(2) y
C26A O26A . 1.250(2) y
C31A C32A . 1.389(2) ?
C31A C36A . 1.396(2) ?
C32A C33A . 1.391(3) ?
C33A C34A . 1.383(3) ?
C34A C35A . 1.381(3) ?
C35A C36A . 1.390(3) ?

loop_
_geom_torsion_atom_site_label_1
_geom_torsion_atom_site_label_2
_geom_torsion_atom_site_label_3
_geom_torsion_atom_site_label_4
_geom_torsion
C21 C1 C11 C12 -90.69(19)
C31 C1 C11 C12 135.20(16)
C21 C1 C11 C16 85.17(18)
C31 C1 C11 C16 -48.9(2)
C16 C11 C12 O12 -170.48(15)
C1 C11 C12 O12 5.5(3)
C16 C11 C12 C13 8.2(3)
C1 C11 C12 C13 -175.82(17)
O12 C12 C13 C14 -161.21(15)
C11 C12 C13 C14 20.0(3)
C12 C13 C14 C18 73.9(2)
C12 C13 C14 C17 -165.58(17)
C12 C13 C14 C15 -46.5(2)
C18 C14 C15 C16 -72.3(2)
C17 C14 C15 C16 167.99(15)
C13 C14 C15 C16 48.7(2)
C12 C11 C16 O16 171.29(15)
C1 C11 C16 O16 -4.7(2)
C12 C11 C16 C15 -5.9(2)
C1 C11 C16 C15 178.07(15)
C14 C15 C16 O16 158.32(15)
C14 C15 C16 C11 -24.3(2)
C11 C1 C21 C22 -81.9(2)
C31 C1 C21 C22 52.1(2)
C11 C1 C21 C26 95.84(17)
C31 C1 C21 C26 -130.24(16)
C26 C21 C22 O22 -172.19(15)
C1 C21 C22 O22 5.5(3)
C26 C21 C22 C23 10.5(3)
C1 C21 C22 C23 -171.85(16)
O22 C22 C23 C24 155.54(15)
C21 C22 C23 C24 -26.8(2)
C22 C23 C24 C25 46.9(2)
C22 C23 C24 C27 -74.2(2)
C22 C23 C24 C28 165.66(16)
C27 C24 C25 C26 66.1(2)
C23 C24 C25 C26 -54.6(2)
C28 C24 C25 C26 -173.54(16)
C22 C21 C26 O26 163.46(17)
C1 C21 C26 O26 -14.4(2)
C22 C21 C26 C25 -17.7(2)
C1 C21 C26 C25 164.46(15)
C24 C25 C26 O26 -139.37(17)
C24 C25 C26 C21 41.7(2)
C21 C1 C31 C36 14.8(2)
C11 C1 C31 C36 148.64(17)
C21 C1 C31 C32 -171.00(15)
C11 C1 C31 C32 -37.1(2)
C36 C31 C32 C33 -2.5(3)
C1 C31 C32 C33 -177.00(17)
C31 C32 C33 C34 0.1(3)
C32 C33 C34 C35 2.1(3)
C33 C34 C35 C36 -1.8(3)
C32 C31 C36 C35 2.9(3)
C1 C31 C36 C35 177.14(17)
C34 C35 C36 C31 -0.7(3)
C21A C1A C11A C12A -94.30(18)
C31A C1A C11A C12A 131.60(16)
C21A C1A C11A C16A 81.13(18)
C31A C1A C11A C16A -52.97(19)
C16A C11A C12A O12A -169.14(16)
C1A C11A C12A O12A 6.4(3)
C16A C11A C12A C13A 9.4(2)
C1A C11A C12A C13A -175.13(15)
O12A C12A C13A C14A -163.46(15)
C11A C12A C13A C14A 17.9(3)
C12A C13A C14A C15A -44.2(2)
C12A C13A C14A C17A -162.86(15)
C12A C13A C14A C18A 76.78(19)
C17A C14A C15A C16A 165.98(14)
C18A C14A C15A C16A -73.63(18)
C13A C14A C15A C16A 47.33(19)
C12A C11A C16A O16A 170.93(15)
C1A C11A C16A O16A -4.7(2)
C12A C11A C16A C15A -6.4(2)
C1A C11A C16A C15A 177.95(14)
C14A C15A C16A O16A 158.85(14)
C14A C15A C16A C11A -23.7(2)
C11A C1A C21A C22A -88.22(19)
C31A C1A C21A C22A 44.5(2)
C11A C1A C21A C26A 88.02(17)
C31A C1A C21A C26A -139.21(15)
C26A C21A C22A O22A -169.53(15)
C1A C21A C22A O22A 6.7(3)
C26A C21A C22A C23A 10.6(2)
C1A C21A C22A C23A -173.17(15)
O22A C22A C23A C24A -163.00(14)
C21A C22A C23A C24A 16.9(2)
C22A C23A C24A C25A -47.04(19)
C22A C23A C24A C27A -165.81(15)
C22A C23A C24A C28A 73.30(19)
C23A C24A C25A C26A 53.27(19)
C27A C24A C25A C26A 171.91(14)
C28A C24A C25A C26A -67.32(19)
C22A C21A C26A O26A 172.36(16)
C1A C21A C26A O26A -4.2(2)
C22A C21A C26A C25A -4.0(2)
C1A C21A C26A C25A 179.50(14)
C24A C25A C26A O26A 153.77(15)
C24A C25A C26A C21A -29.8(2)
C21A C1A C31A C32A -160.22(15)
C11A C1A C31A C32A -27.5(2)
C21A C1A C31A C36A 25.5(2)
C11A C1A C31A C36A 158.21(15)
C36A C31A C32A C33A -2.4(3)
C1A C31A C32A C33A -176.93(15)
C31A C32A C33A C34A 0.4(3)
C32A C33A C34A C35A 1.3(3)
C33A C34A C35A C36A -0.9(3)
C34A C35A C36A C31A -1.1(3)
C32A C31A C36A C35A 2.7(3)
C1A C31A C36A C35A 177.18(16)

loop_
_cod_related_entry_id
_cod_related_entry_database
_cod_related_entry_code
1 ChemSpider 4344584
